data_1515667
loop_
_publ_author_name
'Neu, Rebecca C.'
'Otten, Edwin'
'Lough, Alan'
'Stephan, Douglas W.'

_publ_section_title
;
 The synthesis and exchange chemistry of frustrated Lewis pair--nitrous
 oxide complexes
;
_journal_issue 1
_journal_name_full 'Chemical Science'
_journal_page_first 170
_journal_paper_doi 10.1039/c0sc00398k
_journal_volume 2
_journal_year 2011
_chemical_formula_sum 'C60 H66 B2 F24 N4 O2 P2'
_chemical_formula_weight 1414.73
_space_group_IT_number 2
_symmetry_cell_setting triclinic
_symmetry_space_group_name_Hall '-P 1'
_symmetry_space_group_name_H-M 'P -1'
_atom_sites_solution_hydrogens geom
_atom_sites_solution_primary direct
_atom_sites_solution_secondary difmap
_audit_creation_method SHELXL-97
_cell_angle_alpha 63.637(2)
_cell_angle_beta 88.082(2)
_cell_angle_gamma 72.341(2)
_cell_formula_units_Z 1
_cell_length_a 11.6910(5)
_cell_length_b 12.8326(5)
_cell_length_c 13.5442(6)
_cell_measurement_reflns_used 9006
_cell_measurement_temperature 150(2)
_cell_measurement_theta_max 0
_cell_measurement_theta_min 0
_cell_volume 1722.62(13)
_computing_cell_refinement 'Bruker Smart'
_computing_data_collection 'Bruker SMART'
_computing_data_reduction 'Bruker Saint'
_computing_molecular_graphics 'Bruker SHELXTL'
_computing_publication_material 'Bruker SHELXTL'
_computing_structure_refinement 'SHELXL-97 (Sheldrick, 1997)'
_computing_structure_solution 'SHELXS-97 (Sheldrick, 1990)'
_diffrn_ambient_temperature 150(2)
_diffrn_measured_fraction_theta_full 0.988
_diffrn_measured_fraction_theta_max 0.988
_diffrn_measurement_device_type 'CCD area detector'
_diffrn_measurement_method 'phi and omega scans'
_diffrn_radiation_monochromator graphite
_diffrn_radiation_source 'fine-focus sealed tube'
_diffrn_radiation_type MoK\a
_diffrn_radiation_wavelength 0.71073
_diffrn_reflns_av_R_equivalents 0.0279
_diffrn_reflns_av_sigmaI/netI 0.0365
_diffrn_reflns_limit_h_max 15
_diffrn_reflns_limit_h_min -14
_diffrn_reflns_limit_k_max 16
_diffrn_reflns_limit_k_min -16
_diffrn_reflns_limit_l_max 16
_diffrn_reflns_limit_l_min -17
_diffrn_reflns_number 27807
_diffrn_reflns_theta_full 27.53
_diffrn_reflns_theta_max 27.53
_diffrn_reflns_theta_min 1.69
_exptl_absorpt_coefficient_mu 0.171
_exptl_absorpt_correction_T_max 0.9831
_exptl_absorpt_correction_T_min 0.9348
_exptl_absorpt_correction_type multi-scan
_exptl_crystal_colour colourless
_exptl_crystal_density_diffrn 1.364
_exptl_crystal_density_method 'not measured'
_exptl_crystal_description plate
_exptl_crystal_F_000 726
_exptl_crystal_size_max 0.40
_exptl_crystal_size_mid 0.40
_exptl_crystal_size_min 0.10
_refine_diff_density_max 0.385
_refine_diff_density_min -0.279
_refine_diff_density_rms 0.055
_refine_ls_extinction_method none
_refine_ls_goodness_of_fit_ref 1.061
_refine_ls_hydrogen_treatment constr
_refine_ls_matrix_type full
_refine_ls_number_parameters 433
_refine_ls_number_reflns 7846
_refine_ls_number_restraints 0
_refine_ls_restrained_S_all 1.061
_refine_ls_R_factor_all 0.0664
_refine_ls_R_factor_gt 0.0477
_refine_ls_shift/su_max 0.001
_refine_ls_shift/su_mean 0.000
_refine_ls_structure_factor_coef Fsqd
_refine_ls_weighting_details 'calc w=1/[\s^2^(Fo^2^)+(0.0780P)^2^+0.0529P] where P=(Fo^2^+2Fc^2^)/3'
_refine_ls_weighting_scheme calc
_refine_ls_wR_factor_gt 0.1264
_refine_ls_wR_factor_ref 0.1337
_reflns_number_gt 5627
_reflns_number_total 7846
_reflns_threshold_expression >2sigma(I)
_cod_data_source_file c0sc00398k.txt
_cod_data_source_block C60H66B2F24O2P2_compound7
_cod_original_sg_symbol_H-M P-1
_cod_database_code 1515667

loop_
_symmetry_equiv_pos_as_xyz
'x, y, z'
'-x, -y, -z'

loop_
_atom_site_label
_atom_site_type_symbol
_atom_site_fract_x
_atom_site_fract_y
_atom_site_fract_z
_atom_site_U_iso_or_equiv
_atom_site_adp_type
_atom_site_occupancy
_atom_site_symmetry_multiplicity
_atom_site_calc_flag
_atom_site_refinement_flags
P1 P 0.02780(4) 0.27782(4) 0.34834(4) 0.02891(13) Uani 1 1 d .
F1 F 0.17642(9) 0.15400(10) 0.12544(9) 0.0373(3) Uani 1 1 d .
F2 F 0.21416(12) 0.27407(12) -0.08182(10) 0.0528(3) Uani 1 1 d .
F3 F 0.44075(14) 0.23878(13) -0.14240(10) 0.0565(4) Uani 1 1 d .
F4 F 0.63351(11) 0.07984(12) 0.01414(10) 0.0478(3) Uani 1 1 d .
F5 F 0.59981(9) -0.03821(10) 0.22641(9) 0.0369(3) Uani 1 1 d .
F6 F 0.49848(11) 0.16109(10) 0.28649(8) 0.0365(3) Uani 1 1 d .
F7 F 0.40464(10) -0.18326(10) 0.55724(9) 0.0345(3) Uani 1 1 d .
F8 F 0.60640(9) -0.24163(10) 0.43032(9) 0.0362(3) Uani 1 1 d .
F9 F 0.65727(11) -0.46281(10) 0.44454(10) 0.0437(3) Uani 1 1 d .
F10 F 0.49112(12) -0.52358(11) 0.36191(11) 0.0486(3) Uani 1 1 d .
F11 F 0.27092(12) -0.35215(12) 0.26442(12) 0.0543(4) Uani 1 1 d .
F12 F 0.22270(10) -0.12463(10) 0.23827(10) 0.0382(3) Uani 1 1 d .
O1 O 0.24284(10) 0.00247(11) 0.34355(10) 0.0267(3) Uani 1 1 d .
N1 N 0.09354(14) 0.13954(15) 0.35104(15) 0.0352(4) Uani 1 1 d .
N2 N 0.20301(13) 0.11376(14) 0.33637(13) 0.0297(3) Uani 1 1 d .
C1 C 0.0189(2) 0.2318(2) 0.50036(18) 0.0404(5) Uani 1 1 d .
C2 C 0.1442(2) 0.1460(2) 0.56510(19) 0.0500(6) Uani 1 1 d .
H2A H 0.2028 0.1906 0.5416 0.075 Uiso 1 1 calc R
H2B H 0.1699 0.0748 0.5501 0.075 Uiso 1 1 calc R
H2C H 0.1395 0.1181 0.6448 0.075 Uiso 1 1 calc R
C3 C -0.0698(2) 0.1590(3) 0.5439(2) 0.0593(7) Uani 1 1 d .
H3A H -0.0471 0.0896 0.5264 0.089 Uiso 1 1 calc R
H3B H -0.1519 0.2127 0.5085 0.089 Uiso 1 1 calc R
H3C H -0.0672 0.1284 0.6244 0.089 Uiso 1 1 calc R
C4 C -0.0240(3) 0.3440(2) 0.5228(2) 0.0593(7) Uani 1 1 d .
H4A H 0.0354 0.3878 0.5021 0.089 Uiso 1 1 calc R
H4B H -0.0326 0.3168 0.6019 0.089 Uiso 1 1 calc R
H4C H -0.1022 0.3990 0.4788 0.089 Uiso 1 1 calc R
C5 C -0.12213(18) 0.3249(2) 0.2674(2) 0.0426(5) Uani 1 1 d .
C6 C -0.1630(2) 0.2132(2) 0.2957(3) 0.0579(7) Uani 1 1 d .
H6A H -0.1764 0.1775 0.3740 0.087 Uiso 1 1 calc R
H6B H -0.1003 0.1518 0.2821 0.087 Uiso 1 1 calc R
H6C H -0.2383 0.2388 0.2491 0.087 Uiso 1 1 calc R
C7 C -0.2203(2) 0.4203(3) 0.2894(3) 0.0640(8) Uani 1 1 d .
H7A H -0.2927 0.4533 0.2367 0.096 Uiso 1 1 calc R
H7B H -0.1905 0.4874 0.2802 0.096 Uiso 1 1 calc R
H7C H -0.2404 0.3814 0.3653 0.096 Uiso 1 1 calc R
C8 C -0.1104(2) 0.3801(2) 0.1421(2) 0.0545(6) Uani 1 1 d .
H8A H -0.0452 0.3216 0.1273 0.082 Uiso 1 1 calc R
H8B H -0.0919 0.4567 0.1184 0.082 Uiso 1 1 calc R
H8C H -0.1866 0.3971 0.1010 0.082 Uiso 1 1 calc R
C9 C 0.11182(18) 0.39062(17) 0.28244(17) 0.0352(4) Uani 1 1 d .
C10 C 0.0295(2) 0.52102(19) 0.2548(2) 0.0505(6) Uani 1 1 d .
H10A H 0.0773 0.5771 0.2302 0.076 Uiso 1 1 calc R
H10B H -0.0068 0.5211 0.3211 0.076 Uiso 1 1 calc R
H10C H -0.0345 0.5481 0.1956 0.076 Uiso 1 1 calc R
C11 C 0.1610(2) 0.3871(2) 0.17608(19) 0.0477(6) Uani 1 1 d .
H11A H 0.0956 0.3940 0.1278 0.071 Uiso 1 1 calc R
H11B H 0.2261 0.3094 0.1963 0.071 Uiso 1 1 calc R
H11C H 0.1923 0.4558 0.1368 0.071 Uiso 1 1 calc R
C12 C 0.22322(19) 0.3582(2) 0.3609(2) 0.0442(5) Uani 1 1 d .
H12A H 0.2718 0.4111 0.3215 0.066 Uiso 1 1 calc R
H12B H 0.2720 0.2720 0.3858 0.066 Uiso 1 1 calc R
H12C H 0.1968 0.3708 0.4253 0.066 Uiso 1 1 calc R
C13 C 0.38737(15) 0.05349(16) 0.18917(14) 0.0246(4) Uani 1 1 d .
C14 C 0.29357(16) 0.13280(16) 0.10513(15) 0.0279(4) Uani 1 1 d .
C15 C 0.30969(18) 0.19594(17) -0.00475(16) 0.0343(4) Uani 1 1 d .
C16 C 0.4239(2) 0.17897(18) -0.03567(16) 0.0364(5) Uani 1 1 d .
C17 C 0.52124(17) 0.09888(18) 0.04350(17) 0.0337(4) Uani 1 1 d .
C18 C 0.50118(16) 0.03906(16) 0.15234(15) 0.0280(4) Uani 1 1 d .
C19 C 0.44797(15) -0.01446(15) 0.41179(14) 0.0231(4) Uani 1 1 d .
C20 C 0.49858(15) 0.07648(16) 0.39216(14) 0.0248(4) Uani 1 1 d .
C21 C 0.45165(15) -0.08971(15) 0.52467(14) 0.0240(4) Uani 1 1 d .
C22 C 0.40923(15) -0.17129(16) 0.33744(14) 0.0255(4) Uani 1 1 d .
C23 C 0.51897(16) -0.26277(17) 0.38670(15) 0.0272(4) Uani 1 1 d .
C24 C 0.54833(17) -0.37947(17) 0.39494(15) 0.0322(4) Uani 1 1 d .
C25 C 0.46526(19) -0.41038(17) 0.35400(16) 0.0354(4) Uani 1 1 d .
C26 C 0.35497(18) -0.32343(19) 0.30418(17) 0.0355(4) Uani 1 1 d .
C27 C 0.33028(16) -0.20650(17) 0.29490(15) 0.0286(4) Uani 1 1 d .
B1 B 0.37514(17) -0.02983(18) 0.32028(16) 0.0240(4) Uani 1 1 d .
C30 C 0.9398(2) 0.0334(3) 0.0836(2) 0.0663(8) Uani 1 1 d .
H30A H 0.8634 0.0656 0.1098 0.080 Uiso 1 1 calc R
H30B H 1.0076 0.0133 0.1377 0.080 Uiso 1 1 calc R
C29 C 0.9509(3) 0.1295(3) -0.0274(3) 0.0746(9) Uani 1 1 d .
H29A H 0.9580 0.2004 -0.0194 0.090 Uiso 1 1 calc R
H29B H 0.8767 0.1587 -0.0781 0.090 Uiso 1 1 calc R
C28 C 0.9411(3) -0.0820(3) 0.0773(3) 0.0806(9) Uani 1 1 d .
H28A H 0.9414 -0.1464 0.1529 0.097 Uiso 1 1 calc R
H28B H 0.8664 -0.0642 0.0321 0.097 Uiso 1 1 calc R

loop_
_atom_site_aniso_label
_atom_site_aniso_U_11
_atom_site_aniso_U_22
_atom_site_aniso_U_33
_atom_site_aniso_U_23
_atom_site_aniso_U_13
_atom_site_aniso_U_12
P1 0.0279(2) 0.0262(3) 0.0335(3) -0.0156(2) 0.00432(19) -0.00691(19)
F1 0.0262(5) 0.0435(7) 0.0325(6) -0.0136(5) -0.0023(4) -0.0034(5)
F2 0.0587(8) 0.0457(7) 0.0292(6) -0.0026(6) -0.0123(6) -0.0046(6)
F3 0.0810(10) 0.0577(8) 0.0251(6) -0.0097(6) 0.0166(6) -0.0301(7)
F4 0.0452(7) 0.0603(8) 0.0465(7) -0.0279(7) 0.0255(6) -0.0249(6)
F5 0.0249(5) 0.0417(6) 0.0362(6) -0.0138(5) 0.0024(4) -0.0064(5)
F6 0.0604(7) 0.0315(6) 0.0181(5) -0.0047(5) 0.0038(5) -0.0258(5)
F7 0.0516(7) 0.0333(6) 0.0262(6) -0.0111(5) 0.0081(5) -0.0280(5)
F8 0.0294(5) 0.0353(6) 0.0410(7) -0.0181(5) -0.0064(5) -0.0045(5)
F9 0.0421(6) 0.0314(6) 0.0440(7) -0.0158(5) -0.0003(5) 0.0043(5)
F10 0.0681(8) 0.0279(6) 0.0524(8) -0.0215(6) 0.0067(6) -0.0138(6)
F11 0.0608(8) 0.0444(7) 0.0687(9) -0.0296(7) -0.0076(7) -0.0240(6)
F12 0.0318(6) 0.0376(6) 0.0437(7) -0.0196(5) -0.0085(5) -0.0062(5)
O1 0.0261(6) 0.0240(6) 0.0305(7) -0.0132(5) 0.0056(5) -0.0078(5)
N1 0.0298(8) 0.0341(9) 0.0446(10) -0.0214(8) 0.0116(7) -0.0096(7)
N2 0.0282(8) 0.0355(9) 0.0264(8) -0.0147(7) 0.0055(6) -0.0110(7)
C1 0.0487(12) 0.0410(12) 0.0342(11) -0.0191(10) 0.0107(9) -0.0157(10)
C2 0.0677(15) 0.0434(13) 0.0321(12) -0.0110(10) 0.0028(10) -0.0182(11)
C3 0.0689(16) 0.0623(16) 0.0555(16) -0.0283(13) 0.0321(13) -0.0331(13)
C4 0.0783(18) 0.0593(16) 0.0548(15) -0.0405(13) 0.0172(13) -0.0196(14)
C5 0.0302(10) 0.0462(12) 0.0540(14) -0.0271(11) -0.0014(9) -0.0085(9)
C6 0.0386(12) 0.0638(16) 0.085(2) -0.0409(15) 0.0059(12) -0.0228(12)
C7 0.0305(11) 0.0730(18) 0.088(2) -0.0475(16) 0.0007(12) 0.0017(11)
C8 0.0469(13) 0.0630(16) 0.0523(15) -0.0276(13) -0.0109(11) -0.0123(11)
C9 0.0357(10) 0.0264(10) 0.0365(11) -0.0081(8) -0.0017(8) -0.0098(8)
C10 0.0553(14) 0.0242(10) 0.0612(15) -0.0127(10) -0.0107(11) -0.0070(10)
C11 0.0511(13) 0.0443(13) 0.0409(13) -0.0085(10) 0.0084(10) -0.0238(11)
C12 0.0401(11) 0.0354(11) 0.0522(14) -0.0131(10) -0.0043(10) -0.0154(9)
C13 0.0286(9) 0.0235(9) 0.0228(9) -0.0111(7) 0.0025(7) -0.0089(7)
C14 0.0293(9) 0.0272(9) 0.0268(9) -0.0130(8) 0.0035(7) -0.0074(7)
C15 0.0421(11) 0.0273(10) 0.0249(10) -0.0078(8) -0.0060(8) -0.0054(8)
C16 0.0578(13) 0.0308(10) 0.0233(10) -0.0115(8) 0.0120(9) -0.0198(9)
C17 0.0367(10) 0.0365(10) 0.0352(11) -0.0200(9) 0.0126(8) -0.0163(8)
C18 0.0298(9) 0.0269(9) 0.0267(9) -0.0119(8) 0.0024(7) -0.0087(7)
C19 0.0236(8) 0.0217(8) 0.0229(9) -0.0093(7) 0.0027(7) -0.0071(7)
C20 0.0297(9) 0.0228(9) 0.0167(8) -0.0044(7) 0.0031(7) -0.0088(7)
C21 0.0268(8) 0.0217(8) 0.0246(9) -0.0089(7) 0.0044(7) -0.0120(7)
C22 0.0300(9) 0.0255(9) 0.0196(9) -0.0086(7) 0.0045(7) -0.0098(7)
C23 0.0294(9) 0.0288(9) 0.0228(9) -0.0116(8) 0.0016(7) -0.0085(7)
C24 0.0376(10) 0.0267(10) 0.0245(9) -0.0081(8) 0.0041(8) -0.0056(8)
C25 0.0516(12) 0.0246(9) 0.0302(10) -0.0131(8) 0.0097(9) -0.0121(9)
C26 0.0426(11) 0.0359(11) 0.0366(11) -0.0192(9) 0.0046(9) -0.0198(9)
C27 0.0298(9) 0.0272(9) 0.0253(9) -0.0100(8) 0.0008(7) -0.0071(7)
B1 0.0220(9) 0.0249(10) 0.0229(10) -0.0085(8) 0.0019(7) -0.0082(8)
C30 0.0529(15) 0.078(2) 0.0688(19) -0.0427(17) -0.0102(13) -0.0060(14)
C29 0.0768(19) 0.0581(17) 0.079(2) -0.0369(17) -0.0252(16) 0.0037(15)
C28 0.086(2) 0.080(2) 0.084(2) -0.0427(19) 0.0089(18) -0.0293(18)

loop_
_atom_type_symbol
_atom_type_description
_atom_type_scat_dispersion_real
_atom_type_scat_dispersion_imag
_atom_type_scat_source
C C 0.0033 0.0016 'International Tables Vol C Tables 4.2.6.8 and 6.1.1.4'
H H 0.0000 0.0000 'International Tables Vol C Tables 4.2.6.8 and 6.1.1.4'
B B 0.0013 0.0007 'International Tables Vol C Tables 4.2.6.8 and 6.1.1.4'
N N 0.0061 0.0033 'International Tables Vol C Tables 4.2.6.8 and 6.1.1.4'
O O 0.0106 0.0060 'International Tables Vol C Tables 4.2.6.8 and 6.1.1.4'
F F 0.0171 0.0103 'International Tables Vol C Tables 4.2.6.8 and 6.1.1.4'
P P 0.1023 0.0942 'International Tables Vol C Tables 4.2.6.8 and 6.1.1.4'

loop_
_geom_angle_atom_site_label_1
_geom_angle_atom_site_label_2
_geom_angle_atom_site_label_3
_geom_angle
_geom_angle_site_symmetry_1
_geom_angle_site_symmetry_3
N1 P1 C9 114.87(9) . .
N1 P1 C5 99.63(9) . .
C9 P1 C5 113.14(10) . .
N1 P1 C1 101.19(9) . .
C9 P1 C1 113.17(10) . .
C5 P1 C1 113.56(10) . .
N2 O1 B1 111.26(13) . .
N2 N1 P1 116.48(14) . .
N1 N2 O1 109.81(15) . .
C3 C1 C4 107.9(2) . .
C3 C1 C2 107.13(19) . .
C4 C1 C2 110.6(2) . .
C3 C1 P1 110.39(16) . .
C4 C1 P1 111.81(16) . .
C2 C1 P1 108.85(14) . .
C1 C2 H2A 109.5 . .
C1 C2 H2B 109.5 . .
H2A C2 H2B 109.5 . .
C1 C2 H2C 109.5 . .
H2A C2 H2C 109.5 . .
H2B C2 H2C 109.5 . .
C1 C3 H3A 109.5 . .
C1 C3 H3B 109.5 . .
H3A C3 H3B 109.5 . .
C1 C3 H3C 109.5 . .
H3A C3 H3C 109.5 . .
H3B C3 H3C 109.5 . .
C1 C4 H4A 109.5 . .
C1 C4 H4B 109.5 . .
H4A C4 H4B 109.5 . .
C1 C4 H4C 109.5 . .
H4A C4 H4C 109.5 . .
H4B C4 H4C 109.5 . .
C6 C5 C7 109.2(2) . .
C6 C5 C8 106.3(2) . .
C7 C5 C8 108.6(2) . .
C6 C5 P1 110.75(16) . .
C7 C5 P1 111.81(16) . .
C8 C5 P1 109.99(15) . .
C5 C6 H6A 109.5 . .
C5 C6 H6B 109.5 . .
H6A C6 H6B 109.5 . .
C5 C6 H6C 109.5 . .
H6A C6 H6C 109.5 . .
H6B C6 H6C 109.5 . .
C5 C7 H7A 109.5 . .
C5 C7 H7B 109.5 . .
H7A C7 H7B 109.5 . .
C5 C7 H7C 109.5 . .
H7A C7 H7C 109.5 . .
H7B C7 H7C 109.5 . .
C5 C8 H8A 109.5 . .
C5 C8 H8B 109.5 . .
H8A C8 H8B 109.5 . .
C5 C8 H8C 109.5 . .
H8A C8 H8C 109.5 . .
H8B C8 H8C 109.5 . .
C10 C9 C12 108.67(18) . .
C10 C9 C11 109.89(18) . .
C12 C9 C11 105.86(18) . .
C10 C9 P1 110.33(15) . .
C12 C9 P1 110.71(14) . .
C11 C9 P1 111.26(14) . .
C9 C10 H10A 109.5 . .
C9 C10 H10B 109.5 . .
H10A C10 H10B 109.5 . .
C9 C10 H10C 109.5 . .
H10A C10 H10C 109.5 . .
H10B C10 H10C 109.5 . .
C9 C11 H11A 109.5 . .
C9 C11 H11B 109.5 . .
H11A C11 H11B 109.5 . .
C9 C11 H11C 109.5 . .
H11A C11 H11C 109.5 . .
H11B C11 H11C 109.5 . .
C9 C12 H12A 109.5 . .
C9 C12 H12B 109.5 . .
H12A C12 H12B 109.5 . .
C9 C12 H12C 109.5 . .
H12A C12 H12C 109.5 . .
H12B C12 H12C 109.5 . .
C14 C13 C18 113.61(16) . .
C14 C13 B1 126.66(15) . .
C18 C13 B1 119.51(15) . .
F1 C14 C15 114.55(15) . .
F1 C14 C13 121.54(16) . .
C15 C14 C13 123.91(17) . .
F2 C15 C16 119.58(18) . .
F2 C15 C14 120.68(18) . .
C16 C15 C14 119.74(17) . .
F3 C16 C15 120.35(18) . .
F3 C16 C17 120.33(18) . .
C15 C16 C17 119.32(17) . .
F4 C17 C16 119.98(18) . .
F4 C17 C18 120.99(17) . .
C16 C17 C18 119.03(17) . .
F5 C18 C17 116.52(16) . .
F5 C18 C13 119.13(16) . .
C17 C18 C13 124.36(17) . .
C20 C19 C21 112.25(15) . .
C20 C19 B1 127.36(15) . .
C21 C19 B1 120.00(15) . .
F6 C20 C21 116.22(15) . 2_656
F6 C20 C19 120.10(15) . .
C21 C20 C19 123.66(16) 2_656 .
F7 C21 C20 116.75(15) . 2_656
F7 C21 C19 119.17(15) . .
C20 C21 C19 124.09(16) 2_656 .
C27 C22 C23 113.55(16) . .
C27 C22 B1 121.18(15) . .
C23 C22 B1 125.11(16) . .
F8 C23 C24 115.19(15) . .
F8 C23 C22 120.56(16) . .
C24 C23 C22 124.25(17) . .
F9 C24 C25 120.11(17) . .
F9 C24 C23 120.20(18) . .
C25 C24 C23 119.68(17) . .
F10 C25 C24 120.86(18) . .
F10 C25 C26 120.47(19) . .
C24 C25 C26 118.67(18) . .
F11 C26 C25 119.79(18) . .
F11 C26 C27 120.34(17) . .
C25 C26 C27 119.87(18) . .
F12 C27 C22 120.26(16) . .
F12 C27 C26 115.80(16) . .
C22 C27 C26 123.93(17) . .
O1 B1 C19 104.47(13) . .
O1 B1 C22 104.06(14) . .
C19 B1 C22 114.82(14) . .
O1 B1 C13 110.99(14) . .
C19 B1 C13 116.29(14) . .
C22 B1 C13 105.60(14) . .
C29 C30 C28 110.9(3) . .
C29 C30 H30A 109.5 . .
C28 C30 H30A 109.5 . .
C29 C30 H30B 109.5 . .
C28 C30 H30B 109.5 . .
H30A C30 H30B 108.0 . .
C30 C29 C28 112.1(2) . 2_755
C30 C29 H29A 109.2 . .
C28 C29 H29A 109.2 2_755 .
C30 C29 H29B 109.2 . .
C28 C29 H29B 109.2 2_755 .
H29A C29 H29B 107.9 . .
C29 C28 C30 112.6(3) 2_755 .
C29 C28 H28A 109.1 2_755 .
C30 C28 H28A 109.1 . .
C29 C28 H28B 109.1 2_755 .
C30 C28 H28B 109.1 . .
H28A C28 H28B 107.8 . .

loop_
_geom_bond_atom_site_label_1
_geom_bond_atom_site_label_2
_geom_bond_distance
_geom_bond_site_symmetry_2
P1 N1 1.6905(16) .
P1 C9 1.874(2) .
P1 C5 1.881(2) .
P1 C1 1.882(2) .
F1 C14 1.357(2) .
F2 C15 1.346(2) .
F3 C16 1.344(2) .
F4 C17 1.341(2) .
F5 C18 1.349(2) .
F6 C20 1.3588(19) .
F7 C21 1.361(2) .
F8 C23 1.349(2) .
F9 C24 1.345(2) .
F10 C25 1.346(2) .
F11 C26 1.350(2) .
F12 C27 1.350(2) .
O1 N2 1.3198(19) .
O1 B1 1.536(2) .
N1 N2 1.253(2) .
C1 C3 1.534(3) .
C1 C4 1.535(3) .
C1 C2 1.541(3) .
C2 H2A 0.9800 .
C2 H2B 0.9800 .
C2 H2C 0.9800 .
C3 H3A 0.9800 .
C3 H3B 0.9800 .
C3 H3C 0.9800 .
C4 H4A 0.9800 .
C4 H4B 0.9800 .
C4 H4C 0.9800 .
C5 C6 1.532(3) .
C5 C7 1.534(3) .
C5 C8 1.541(3) .
C6 H6A 0.9800 .
C6 H6B 0.9800 .
C6 H6C 0.9800 .
C7 H7A 0.9800 .
C7 H7B 0.9800 .
C7 H7C 0.9800 .
C8 H8A 0.9800 .
C8 H8B 0.9800 .
C8 H8C 0.9800 .
C9 C10 1.535(3) .
C9 C12 1.539(3) .
C9 C11 1.547(3) .
C10 H10A 0.9800 .
C10 H10B 0.9800 .
C10 H10C 0.9800 .
C11 H11A 0.9800 .
C11 H11B 0.9800 .
C11 H11C 0.9800 .
C12 H12A 0.9800 .
C12 H12B 0.9800 .
C12 H12C 0.9800 .
C13 C14 1.383(2) .
C13 C18 1.393(2) .
C13 B1 1.645(3) .
C14 C15 1.382(3) .
C15 C16 1.368(3) .
C16 C17 1.376(3) .
C17 C18 1.378(3) .
C19 C20 1.384(2) .
C19 C21 1.393(2) .
C19 B1 1.640(3) .
C20 C21 1.382(2) 2_656
C21 C20 1.382(2) 2_656
C22 C27 1.381(3) .
C22 C23 1.385(2) .
C22 B1 1.643(3) .
C23 C24 1.384(3) .
C24 C25 1.369(3) .
C25 C26 1.371(3) .
C26 C27 1.387(3) .
C30 C29 1.495(4) .
C30 C28 1.515(4) .
C30 H30A 0.9900 .
C30 H30B 0.9900 .
C29 C28 1.505(4) 2_755
C29 H29A 0.9900 .
C29 H29B 0.9900 .
C28 C29 1.505(4) 2_755
C28 H28A 0.9900 .
C28 H28B 0.9900 .

loop_
_platon_squeeze_void_nr
_platon_squeeze_void_average_x
_platon_squeeze_void_average_y
_platon_squeeze_void_average_z
_platon_squeeze_void_volume
_platon_squeeze_void_count_electrons
_platon_squeeze_void_content
1 0.201 0.288 0.700 18 0 ' '
2 0.500 0.500 0.000 173 68 ' '
3 0.799 0.712 0.300 18 0 ' '
